data_1539273
loop_
_publ_author_name
'Schubert, K.'
'Vetter, H.'
'Breimer, H.'
'Gunzel, E.'
'Burkhardt, W.'
'Wilkens, M.'
'Haufler, R.'
'Lukas, H.L.'
'Wegst, J.'

_publ_section_title
;
 Einige strukturelle Ergebnisse an metallischen Phasen. II
;
_journal_name_full Naturwissenschaften
_journal_page_first 229
_journal_page_last 230
_journal_volume 44
_journal_year 1957
_chemical_formula_sum 'Pd Se2'
_space_group_IT_number 61
_symmetry_space_group_name_Hall '-P 2ac 2ab'
_symmetry_space_group_name_H-M 'P b c a'
_cell_angle_alpha 90
_cell_angle_beta 90
_cell_angle_gamma 90
_cell_formula_units_Z 4
_cell_length_a 5.72
_cell_length_b 5.8
_cell_length_c 7.67
_cell_volume 254.460
_citation_journal_id_ASTM NATWAY
_cod_data_source_file Schubert_NATWAY_1957_1395.cif
_cod_data_source_block Pd1Se2
_cod_original_cell_volume 254.4599
_cod_original_formula_sum 'Pd1 Se2'
_cod_database_code 1539273

loop_
_symmetry_equiv_pos_as_xyz
x,y,z
-x+1/2,-y,z+1/2
x+1/2,-y+1/2,-z
-x,y+1/2,-z+1/2
-x,-y,-z
x-1/2,y,-z-1/2
-x-1/2,y-1/2,z
x,-y-1/2,z-1/2

loop_
_atom_site_label
_atom_site_type_symbol
_atom_site_fract_x
_atom_site_fract_y
_atom_site_fract_z
_atom_site_occupancy
_atom_site_U_iso_or_equiv
Pd1 Pd 0 0 0 1 0.0
Se1 Se 0.39 0.38 0.41 1 0.0
